data_7028273
loop_
_publ_author_name
'Urbanov\'a, Iva'
'Jambor, Roman'
'R\%u\<zi\<cka, Ale\<s'
'Jir\'asko, Robert'
'Dost\'al, Libor'

_publ_section_title
;
 Synthesis and structure of N,C-chelated organoantimony(v) and
 organobismuth(v) compounds.
;
_journal_issue 2
_journal_name_full 'Dalton transactions (Cambridge, England : 2003)'
_journal_page_first 505
_journal_page_last 512
_journal_paper_doi 10.1039/c3dt51733k
_journal_volume 43
_journal_year 2014
_chemical_formula_moiety 'C25 H27 Cl N Sb'
_chemical_formula_sum 'C25 H27 Cl N Sb'
_chemical_formula_weight 498.68
_chemical_name_systematic
; 
 ? 
;
_space_group_IT_number 19
_symmetry_cell_setting orthorhombic
_symmetry_space_group_name_Hall 'P 2ac 2ab'
_symmetry_space_group_name_H-M 'P 21 21 21'
_atom_sites_solution_hydrogens geom
_atom_sites_solution_primary direct
_atom_sites_solution_secondary difmap
_audit_creation_method SHELXL-97
_cell_angle_alpha 90
_cell_angle_beta 90
_cell_angle_gamma 90
_cell_formula_units_Z 4
_cell_length_a 11.2619(7)
_cell_length_b 13.9830(8)
_cell_length_c 14.3511(11)
_cell_measurement_reflns_used 21059
_cell_measurement_temperature 150(1)
_cell_measurement_theta_max 30.5
_cell_measurement_theta_min 1
_cell_volume 2259.9(3)
_computing_cell_refinement 'COLLECT and DENZO'
_computing_data_collection 'COLLECT (Hooft, 1998) and DENZO (Otwinowski & Minor, 1997)'
_computing_data_reduction 'COLLECT and DENZO'
_computing_molecular_graphics 'PLATON (Spek, 2003)'
_computing_publication_material 'SHELXL-97 (Sheldrick, 2008)'
_computing_structure_refinement 'SHELXL-97 (Sheldrick, 1997)'
_computing_structure_solution 'SIR92 (Altomare et al., 1994)'
_diffrn_ambient_temperature 150(1)
_diffrn_detector_area_resol_mean 9.091
_diffrn_measured_fraction_theta_full 0.997
_diffrn_measured_fraction_theta_max 0.997
_diffrn_measurement_device_type 'Bruker Nonius KappaCCD area detector'
_diffrn_measurement_method '\f and \w scans to fill the Ewald sphere'
_diffrn_radiation_monochromator graphite
_diffrn_radiation_source 'fine-focus sealed tube'
_diffrn_radiation_type MoK\a
_diffrn_radiation_wavelength 0.71073
_diffrn_reflns_av_R_equivalents 0.0367
_diffrn_reflns_av_sigmaI/netI 0.0328
_diffrn_reflns_limit_h_max 16
_diffrn_reflns_limit_h_min -12
_diffrn_reflns_limit_k_max 19
_diffrn_reflns_limit_k_min -19
_diffrn_reflns_limit_l_max 20
_diffrn_reflns_limit_l_min -17
_diffrn_reflns_number 21034
_diffrn_reflns_theta_full 30.50
_diffrn_reflns_theta_max 30.50
_diffrn_reflns_theta_min 2.32
_diffrn_standards_number 0
_exptl_absorpt_coefficient_mu 1.349
_exptl_absorpt_correction_T_max 0.852
_exptl_absorpt_correction_T_min 0.726
_exptl_absorpt_correction_type integration
_exptl_absorpt_process_details
;
Gaussian integration (Coppens, 1970)
;
_exptl_crystal_colour 'light yellow'
_exptl_crystal_density_diffrn 1.466
_exptl_crystal_density_method 'not measured'
_exptl_crystal_description block
_exptl_crystal_F_000 1008
_exptl_crystal_size_max 0.32
_exptl_crystal_size_mid 0.27
_exptl_crystal_size_min 0.23
_refine_diff_density_max 0.502
_refine_diff_density_min -0.724
_refine_diff_density_rms 0.087
_refine_ls_abs_structure_details 'Flack H D (1983), Acta Cryst. A39, 876-881'
_refine_ls_abs_structure_Flack -0.026(18)
_refine_ls_extinction_method none
_refine_ls_goodness_of_fit_ref 1.171
_refine_ls_hydrogen_treatment constr
_refine_ls_matrix_type full
_refine_ls_number_parameters 253
_refine_ls_number_reflns 6823
_refine_ls_number_restraints 0
_refine_ls_restrained_S_all 1.171
_refine_ls_R_factor_all 0.0405
_refine_ls_R_factor_gt 0.0279
_refine_ls_shift/su_max 0.003
_refine_ls_shift/su_mean 0.000
_refine_ls_structure_factor_coef Fsqd
_refine_ls_weighting_details 'calc w=1/[\s^2^(Fo^2^)+(0.0096P)^2^+1.8583P] where P=(Fo^2^+2Fc^2^)/3'
_refine_ls_weighting_scheme calc
_refine_ls_wR_factor_gt 0.0518
_refine_ls_wR_factor_ref 0.0585
_reflns_number_gt 5959
_reflns_number_total 6823
_reflns_threshold_expression >2sigma(I)
_cod_data_source_file c3dt51733k.txt
_cod_data_source_block shelxl
_cod_database_code 7028273

loop_
_symmetry_equiv_pos_as_xyz
'x, y, z'
'-x+1/2, -y, z+1/2'
'x+1/2, -y+1/2, -z'
'-x, y+1/2, -z+1/2'

loop_
_atom_site_label
_atom_site_type_symbol
_atom_site_fract_x
_atom_site_fract_y
_atom_site_fract_z
_atom_site_U_iso_or_equiv
_atom_site_adp_type
_atom_site_occupancy
_atom_site_symmetry_multiplicity
_atom_site_calc_flag
_atom_site_refinement_flags
Sb1 Sb 1.034062(13) 0.999865(15) 0.973484(9) 0.01759(4) Uani 1 1 d .
Cl1 Cl 1.04403(7) 0.85716(5) 0.86708(4) 0.02618(13) Uani 1 1 d .
N1 N 1.05831(19) 1.11204(15) 1.10165(14) 0.0178(4) Uani 1 1 d .
C2 C 1.2276(2) 1.0143(2) 1.12166(17) 0.0205(6) Uani 1 1 d .
C9 C 0.9888(2) 1.27002(18) 1.05705(17) 0.0211(5) Uani 1 1 d .
C7 C 1.1543(2) 1.09705(18) 1.14610(18) 0.0203(5) Uani 1 1 d .
H7 H 1.1778 1.1381 1.1936 0.024 Uiso 1 1 d R
C14 C 1.0768(3) 1.27306(18) 0.97658(19) 0.0250(6) Uani 1 1 d .
H14 H 1.1183 1.2115 0.9749 0.030 Uiso 1 1 d R
C20 C 0.9142(2) 0.92492(18) 1.06384(16) 0.0181(5) Uani 1 1 d .
C21 C 0.9482(3) 0.89213(19) 1.15183(19) 0.0249(6) Uani 1 1 d .
H21 H 1.0254 0.9017 1.1727 0.030 Uiso 1 1 d R
C12 C 0.8343(3) 1.2727(2) 1.20904(19) 0.0253(6) Uani 1 1 d .
H12 H 0.7834 1.2748 1.2600 0.030 Uiso 1 1 d R
C22 C 0.8671(3) 0.8455(2) 1.2086(2) 0.0291(7) Uani 1 1 d .
H22 H 0.8901 0.8242 1.2672 0.035 Uiso 1 1 d R
C25 C 0.7985(3) 0.9098(2) 1.0348(2) 0.0255(6) Uani 1 1 d .
H25 H 0.7743 0.9326 0.9770 0.031 Uiso 1 1 d R
C5 C 1.3625(3) 0.8567(2) 1.0753(2) 0.0301(6) Uani 1 1 d .
H5 H 1.4076 0.8032 1.0599 0.036 Uiso 1 1 d R
C1 C 1.1934(2) 0.95789(19) 1.04539(17) 0.0196(5) Uani 1 1 d .
C10 C 0.9131(3) 1.3474(2) 1.07264(19) 0.0266(6) Uani 1 1 d .
H10 H 0.9148 1.3994 1.0322 0.032 Uiso 1 1 d R
C6 C 1.2628(2) 0.87902(19) 1.0229(2) 0.0252(5) Uani 1 1 d .
H6 H 1.2420 0.8408 0.9724 0.030 Uiso 1 1 d R
C17 C 0.9000(3) 1.1096(2) 1.26482(18) 0.0256(6) Uani 1 1 d .
H17 H 0.9486 1.0574 1.2399 0.031 Uiso 1 1 d R
C18 C 0.7732(3) 1.0724(2) 1.2748(2) 0.0335(7) Uani 1 1 d .
H18A H 0.7415 1.0578 1.2143 0.040 Uiso 1 1 d R
H18B H 0.7728 1.0158 1.3126 0.040 Uiso 1 1 d R
H18C H 0.7253 1.1207 1.3038 0.040 Uiso 1 1 d R
C23 C 0.7515(3) 0.8303(2) 1.1783(2) 0.0279(6) Uani 1 1 d .
H23 H 0.6972 0.7992 1.2166 0.033 Uiso 1 1 d R
C24 C 0.7182(3) 0.8616(2) 1.0912(2) 0.0291(6) Uani 1 1 d .
H24 H 0.6415 0.8502 1.0700 0.035 Uiso 1 1 d R
C11 C 0.8367(3) 1.3485(2) 1.1477(2) 0.0278(6) Uani 1 1 d .
H11 H 0.7862 1.4003 1.1568 0.033 Uiso 1 1 d R
C13 C 0.9063(3) 1.1928(2) 1.19646(18) 0.0217(5) Uani 1 1 d .
C8 C 0.9838(2) 1.19344(17) 1.11998(17) 0.0178(5) Uani 1 1 d .
C3 C 1.3289(2) 0.9933(3) 1.17343(17) 0.0255(5) Uani 1 1 d .
H3 H 1.3510 1.0319 1.2232 0.031 Uiso 1 1 d R
C19 C 0.9509(3) 1.1374(2) 1.3601(2) 0.0377(7) Uani 1 1 d .
H19A H 0.9078 1.1913 1.3841 0.045 Uiso 1 1 d R
H19B H 0.9436 1.0846 1.4025 0.045 Uiso 1 1 d R
H19C H 1.0331 1.1541 1.3533 0.045 Uiso 1 1 d R
C4 C 1.3961(3) 0.9137(2) 1.1505(2) 0.0301(6) Uani 1 1 d .
H4 H 1.4635 0.8985 1.1848 0.036 Uiso 1 1 d R
C15 C 1.0163(4) 1.2866(3) 0.8831(2) 0.0511(11) Uani 1 1 d .
H15A H 0.9770 1.3475 0.8822 0.061 Uiso 1 1 d R
H15B H 1.0746 1.2844 0.8344 0.061 Uiso 1 1 d R
H15C H 0.9590 1.2367 0.8736 0.061 Uiso 1 1 d R
C16 C 1.1707(4) 1.3497(3) 0.9942(3) 0.0553(11) Uani 1 1 d .
H16A H 1.2100 1.3381 1.0524 0.066 Uiso 1 1 d R
H16B H 1.2279 1.3491 0.9446 0.066 Uiso 1 1 d R
H16C H 1.1322 1.4110 0.9962 0.066 Uiso 1 1 d R

loop_
_atom_site_aniso_label
_atom_site_aniso_U_11
_atom_site_aniso_U_22
_atom_site_aniso_U_33
_atom_site_aniso_U_23
_atom_site_aniso_U_13
_atom_site_aniso_U_12
Sb1 0.01882(7) 0.01792(6) 0.01605(6) 0.00098(9) -0.00052(6) 0.00062(11)
Cl1 0.0312(3) 0.0245(3) 0.0227(3) -0.0058(2) 0.0011(3) -0.0013(3)
N1 0.0186(11) 0.0178(9) 0.0170(9) -0.0011(7) 0.0035(8) 0.0012(8)
C2 0.0155(10) 0.0239(17) 0.0221(10) 0.0020(10) 0.0022(9) -0.0029(11)
C9 0.0241(14) 0.0203(12) 0.0188(11) -0.0009(9) -0.0004(10) 0.0014(10)
C7 0.0222(13) 0.0220(12) 0.0168(11) -0.0014(9) 0.0014(10) -0.0013(10)
C14 0.0338(15) 0.0203(12) 0.0209(11) 0.0024(10) 0.0071(12) 0.0031(11)
C20 0.0181(12) 0.0199(11) 0.0161(10) 0.0001(9) -0.0003(9) 0.0016(10)
C21 0.0220(15) 0.0261(13) 0.0265(12) 0.0059(10) -0.0042(12) -0.0008(11)
C12 0.0213(14) 0.0342(16) 0.0204(12) -0.0071(11) 0.0038(11) 0.0037(12)
C22 0.0329(17) 0.0284(16) 0.0260(14) 0.0101(12) 0.0022(13) -0.0005(13)
C25 0.0207(13) 0.0343(15) 0.0214(12) -0.0016(11) -0.0022(12) 0.0013(11)
C5 0.0227(14) 0.0294(15) 0.0382(16) 0.0027(13) 0.0061(13) 0.0068(12)
C1 0.0157(12) 0.0208(12) 0.0222(12) 0.0008(9) 0.0023(10) -0.0014(10)
C10 0.0311(15) 0.0236(13) 0.0250(13) 0.0013(11) -0.0028(12) 0.0061(12)
C6 0.0204(13) 0.0247(13) 0.0304(13) 0.0003(12) 0.0053(13) 0.0003(10)
C17 0.0274(15) 0.0281(14) 0.0212(12) 0.0014(10) 0.0055(12) 0.0025(12)
C18 0.0361(18) 0.0372(17) 0.0271(14) 0.0016(13) 0.0051(14) -0.0061(15)
C23 0.0269(15) 0.0260(14) 0.0308(15) -0.0007(12) 0.0050(13) -0.0027(12)
C24 0.0199(14) 0.0364(16) 0.0308(14) -0.0052(13) 0.0001(12) -0.0044(12)
C11 0.0269(15) 0.0274(14) 0.0290(14) -0.0081(11) -0.0037(12) 0.0095(12)
C13 0.0238(14) 0.0242(13) 0.0171(11) -0.0025(10) -0.0014(11) -0.0001(12)
C8 0.0186(13) 0.0178(11) 0.0171(10) -0.0022(9) -0.0015(10) 0.0009(9)
C3 0.0188(11) 0.0327(14) 0.0250(11) 0.0038(15) -0.0009(9) -0.0044(16)
C19 0.0395(19) 0.0477(18) 0.0259(13) 0.0085(13) -0.0048(14) -0.0098(16)
C4 0.0164(13) 0.0396(16) 0.0342(15) 0.0090(13) 0.0000(12) 0.0046(12)
C15 0.052(2) 0.080(3) 0.0221(14) 0.0095(16) 0.0033(16) 0.024(2)
C16 0.056(2) 0.055(2) 0.055(2) -0.0206(19) 0.031(2) -0.027(2)

loop_
_atom_type_symbol
_atom_type_description
_atom_type_scat_dispersion_real
_atom_type_scat_dispersion_imag
_atom_type_scat_source
C C 0.0033 0.0016 'International Tables Vol C Tables 4.2.6.8 and 6.1.1.4'
H H 0.0000 0.0000 'International Tables Vol C Tables 4.2.6.8 and 6.1.1.4'
N N 0.0061 0.0033 'International Tables Vol C Tables 4.2.6.8 and 6.1.1.4'
Cl Cl 0.1484 0.1585 'International Tables Vol C Tables 4.2.6.8 and 6.1.1.4'
Sb Sb -0.5866 1.5461 'International Tables Vol C Tables 4.2.6.8 and 6.1.1.4'

loop_
_exptl_crystal_face_index_h
_exptl_crystal_face_index_k
_exptl_crystal_face_index_l
_exptl_crystal_face_perp_dist
0 -1 1 0.136
0 1 -1 0.094
-1 0 0 0.066
1 1 1 0.115
1 -1 -1 0.060
0 -1 -1 0.093
0 1 1 0.167

loop_
_geom_angle_atom_site_label_1
_geom_angle_atom_site_label_2
_geom_angle_atom_site_label_3
_geom_angle
C20 Sb1 C1 95.84(10)
C20 Sb1 N1 85.91(8)
C1 Sb1 N1 73.72(9)
C20 Sb1 Cl1 90.43(7)
C1 Sb1 Cl1 92.15(7)
N1 Sb1 Cl1 164.92(5)
C7 N1 C8 122.3(2)
C7 N1 Sb1 111.60(17)
C8 N1 Sb1 125.66(16)
C3 C2 C1 121.5(3)
C3 C2 C7 120.1(3)
C1 C2 C7 118.5(2)
C10 C9 C8 117.7(2)
C10 C9 C14 119.8(2)
C8 C9 C14 122.4(2)
N1 C7 C2 119.3(2)
N1 C7 H7 120.5
C2 C7 H7 120.2
C15 C14 C9 112.4(3)
C15 C14 C16 111.7(3)
C9 C14 C16 110.2(2)
C15 C14 H14 107.6
C9 C14 H14 107.7
C16 C14 H14 106.9
C25 C20 C21 118.7(3)
C25 C20 Sb1 119.01(19)
C21 C20 Sb1 122.3(2)
C22 C21 C20 120.3(3)
C22 C21 H21 119.7
C20 C21 H21 120.0
C11 C12 C13 121.5(3)
C11 C12 H12 119.3
C13 C12 H12 119.2
C21 C22 C23 120.4(3)
C21 C22 H22 119.9
C23 C22 H22 119.7
C20 C25 C24 120.8(3)
C20 C25 H25 119.5
C24 C25 H25 119.7
C6 C5 C4 120.7(3)
C6 C5 H5 119.6
C4 C5 H5 119.7
C6 C1 C2 118.2(3)
C6 C1 Sb1 125.0(2)
C2 C1 Sb1 116.71(19)
C11 C10 C9 121.0(3)
C11 C10 H10 119.4
C9 C10 H10 119.6
C5 C6 C1 120.5(3)
C5 C6 H6 119.8
C1 C6 H6 119.6
C13 C17 C18 111.3(3)
C13 C17 C19 111.3(2)
C18 C17 C19 110.6(2)
C13 C17 H17 107.9
C18 C17 H17 107.6
C19 C17 H17 107.8
C17 C18 H18A 109.6
C17 C18 H18B 109.7
H18A C18 H18B 109.5
C17 C18 H18C 109.0
H18A C18 H18C 109.5
H18B C18 H18C 109.5
C24 C23 C22 119.4(3)
C24 C23 H23 120.3
C22 C23 H23 120.3
C23 C24 C25 120.4(3)
C23 C24 H24 119.8
C25 C24 H24 119.8
C12 C11 C10 120.2(3)
C12 C11 H11 119.9
C10 C11 H11 119.9
C12 C13 C8 117.3(3)
C12 C13 C17 120.2(3)
C8 C13 C17 122.5(2)
C9 C8 C13 122.3(2)
C9 C8 N1 117.6(2)
C13 C8 N1 120.1(2)
C4 C3 C2 119.4(3)
C4 C3 H3 120.2
C2 C3 H3 120.5
C17 C19 H19A 109.3
C17 C19 H19B 109.8
H19A C19 H19B 109.5
C17 C19 H19C 109.4
H19A C19 H19C 109.5
H19B C19 H19C 109.5
C3 C4 C5 119.7(3)
C3 C4 H4 120.2
C5 C4 H4 120.1
C14 C15 H15A 109.3
C14 C15 H15B 109.4
H15A C15 H15B 109.5
C14 C15 H15C 109.7
H15A C15 H15C 109.5
H15B C15 H15C 109.5
C14 C16 H16A 110.2
C14 C16 H16B 109.6
H16A C16 H16B 109.5
C14 C16 H16C 108.6
H16A C16 H16C 109.5
H16B C16 H16C 109.5

loop_
_geom_bond_atom_site_label_1
_geom_bond_atom_site_label_2
_geom_bond_distance
Sb1 C20 2.145(3)
Sb1 C1 2.152(3)
Sb1 N1 2.433(2)
Sb1 Cl1 2.5151(7)
N1 C7 1.273(3)
N1 C8 1.438(3)
C2 C3 1.393(4)
C2 C1 1.403(4)
C2 C7 1.463(4)
C9 C10 1.396(4)
C9 C8 1.402(3)
C9 C14 1.522(4)
C7 H7 0.9300
C14 C15 1.516(4)
C14 C16 1.527(5)
C14 H14 0.9800
C20 C25 1.384(4)
C20 C21 1.397(3)
C21 C22 1.386(4)
C21 H21 0.9299
C12 C11 1.378(4)
C12 C13 1.392(4)
C12 H12 0.9299
C22 C23 1.388(4)
C22 H22 0.9299
C25 C24 1.388(4)
C25 H25 0.9300
C5 C6 1.387(4)
C5 C4 1.393(4)
C5 H5 0.9300
C1 C6 1.390(4)
C10 C11 1.379(4)
C10 H10 0.9300
C6 H6 0.9300
C17 C13 1.523(4)
C17 C18 1.527(4)
C17 C19 1.533(4)
C17 H17 0.9800
C18 H18A 0.9599
C18 H18B 0.9600
C18 H18C 0.9599
C23 C24 1.377(4)
C23 H23 0.9300
C24 H24 0.9300
C11 H11 0.9300
C13 C8 1.403(4)
C3 C4 1.386(5)
C3 H3 0.9300
C19 H19A 0.9599
C19 H19B 0.9601
C19 H19C 0.9600
C4 H4 0.9301
C15 H15A 0.9599
C15 H15B 0.9599
C15 H15C 0.9600
C16 H16A 0.9599
C16 H16B 0.9600
C16 H16C 0.9600
